data_4327987
loop_
_publ_author_name
'Fabrice Pointillart'
'Adrien Bourdolle'
'Thomas Cauchy'
'Olivier Maury'
'Yann Le Gal'
'St\'ephane Golhen'
'Olivier Cador'
'Lahc\`ene Ouahab'

_publ_section_title
;
 In Solution Sensitization of Er(III) Luminescence by the
 4-Tetrathiafulvalene-2,6-pyridinedicarboxylic Acid Dimethyl Antenna
 Ligand
;
_journal_name_full 'Inorganic Chemistry'
_journal_page_first 978
_journal_page_last 984
_journal_paper_doi 10.1021/ic202045a
_journal_volume 51
_journal_year 2012
_chemical_formula_sum 'C15 H11 N O4 S4'
_chemical_formula_weight 397.49
_chemical_name_systematic
;
 ?
;
_space_group_IT_number 19
_symmetry_cell_setting orthorhombic
_symmetry_space_group_name_Hall 'P 2ac 2ab'
_symmetry_space_group_name_H-M 'P 21 21 21'
_atom_sites_solution_hydrogens geom
_atom_sites_solution_primary direct
_atom_sites_solution_secondary difmap
_audit_creation_method SHELXL-97
_cell_angle_alpha 90.000
_cell_angle_beta 90.000
_cell_angle_gamma 90.000
_cell_formula_units_Z 4
_cell_length_a 5.560(2)
_cell_length_b 9.074(4)
_cell_length_c 33.529(14)
_cell_measurement_temperature 293(2)
_cell_measurement_theta_max 23.41
_cell_measurement_theta_min 2.55
_cell_volume 1691.6(12)
_computing_cell_refinement 'HKL Scalepack (Otwinowski & Minor 1997)'
_computing_data_collection 'Collect (Bruker AXS BV, 1997-2004)'
_computing_data_reduction 'HKL Denzo and Scalepack (Otwinowski & Minor 1997)'
_computing_structure_refinement 'SHELXL-97 (Sheldrick, 1997)'
_computing_structure_solution 'SIR97 (altomare al, 1999)'
_diffrn_ambient_temperature 293(2)
_diffrn_detector_area_resol_mean 9
_diffrn_measured_fraction_theta_full 0.998
_diffrn_measured_fraction_theta_max 0.998
_diffrn_measurement_device '95mm CCD camera on \k-goniostat'
_diffrn_measurement_device_type KappaCCD
_diffrn_measurement_method CCD
_diffrn_radiation_monochromator 'horizonally mounted graphite crystal'
_diffrn_radiation_source 'fine-focus sealed tube'
_diffrn_radiation_type MoK\a
_diffrn_radiation_wavelength 0.71069
_diffrn_reflns_av_R_equivalents 0.0534
_diffrn_reflns_av_sigmaI/netI 0.0390
_diffrn_reflns_limit_h_max 7
_diffrn_reflns_limit_h_min -7
_diffrn_reflns_limit_k_max 11
_diffrn_reflns_limit_k_min -11
_diffrn_reflns_limit_l_max 43
_diffrn_reflns_limit_l_min -36
_diffrn_reflns_number 26278
_diffrn_reflns_theta_full 27.47
_diffrn_reflns_theta_max 27.47
_diffrn_reflns_theta_min 1.21
_exptl_absorpt_coefficient_mu 0.581
_exptl_absorpt_correction_type none
_exptl_crystal_colour black
_exptl_crystal_density_diffrn 1.561
_exptl_crystal_description prism
_exptl_crystal_F_000 816
_exptl_crystal_size_max 0.11
_exptl_crystal_size_mid 0.07
_exptl_crystal_size_min 0.05
_refine_diff_density_max 0.632
_refine_diff_density_min -0.597
_refine_diff_density_rms 0.304
_refine_ls_abs_structure_details 'Flack H D (1983), Acta Cryst. A39, 876-881'
_refine_ls_abs_structure_Flack 0.00
_refine_ls_extinction_method none
_refine_ls_goodness_of_fit_ref 1.188
_refine_ls_hydrogen_treatment constr
_refine_ls_matrix_type full
_refine_ls_number_parameters 217
_refine_ls_number_reflns 3867
_refine_ls_number_restraints 0
_refine_ls_restrained_S_all 1.188
_refine_ls_R_factor_all 0.0721
_refine_ls_R_factor_gt 0.0418
_refine_ls_shift/su_max 0.000
_refine_ls_shift/su_mean 0.000
_refine_ls_structure_factor_coef Fsqd
_refine_ls_weighting_details 'calc w=1/[\s^2^(Fo^2^)+(0.0561P)^2^+0.2397P] where P=(Fo^2^+2Fc^2^)/3'
_refine_ls_weighting_scheme calc
_refine_ls_wR_factor_gt 0.0951
_refine_ls_wR_factor_ref 0.1216
_reflns_number_gt 2919
_reflns_number_total 3867
_reflns_threshold_expression >2sigma(I)
_cod_data_source_file ic202045a_si_002_1.cif
_cod_data_source_block import-fpr361
_cod_original_cell_volume 1691.6(18)
_cod_database_code 4327987

loop_
_symmetry_equiv_pos_as_xyz
'x, y, z'
'-x+1/2, -y, z+1/2'
'x+1/2, -y+1/2, -z'
'-x, y+1/2, -z+1/2'

loop_
_atom_site_label
_atom_site_type_symbol
_atom_site_fract_x
_atom_site_fract_y
_atom_site_fract_z
_atom_site_U_iso_or_equiv
_atom_site_adp_type
_atom_site_occupancy
_atom_site_symmetry_multiplicity
_atom_site_calc_flag
_atom_site_refinement_flags
S4 S -0.00522(17) 0.04464(11) 0.35536(2) 0.0450(2) Uani 1 1 d .
S3 S -0.1856(2) 0.12252(12) 0.43554(3) 0.0533(3) Uani 1 1 d .
S2 S -0.5907(2) 0.33474(11) 0.39476(3) 0.0551(3) Uani 1 1 d .
S1 S -0.4129(2) 0.25211(13) 0.31517(3) 0.0587(3) Uani 1 1 d .
N1 N 0.7378(5) -0.3253(3) 0.37427(8) 0.0399(7) Uani 1 1 d .
O2 O 0.9775(5) -0.4380(3) 0.43811(7) 0.0574(7) Uani 1 1 d .
C13 C 0.6175(6) -0.2583(4) 0.34490(9) 0.0414(8) Uani 1 1 d .
C7 C 0.3358(6) -0.1394(4) 0.38876(10) 0.0385(8) Uani 1 1 d .
O1 O 0.6957(6) -0.3620(4) 0.47978(7) 0.0724(10) Uani 1 1 d .
O4 O 0.8781(6) -0.3705(4) 0.29834(8) 0.0858(12) Uani 1 1 d .
C6 C 0.1336(6) -0.0385(4) 0.39674(9) 0.0392(8) Uani 1 1 d .
C12 C 0.4198(7) -0.1675(4) 0.35051(9) 0.0431(8) Uani 1 1 d .
H12 H 0.3433 -0.1254 0.3286 0.052 Uiso 1 1 calc R
O3 O 0.6011(7) -0.2208(5) 0.27519(8) 0.1013(14) Uani 1 1 d .
C14 C 0.6972(8) -0.2813(5) 0.30238(11) 0.0573(11) Uani 1 1 d .
C10 C 0.7771(7) -0.3703(4) 0.44663(10) 0.0468(9) Uani 1 1 d .
C9 C 0.6527(6) -0.2993(4) 0.41139(9) 0.0386(8) Uani 1 1 d .
C5 C 0.0471(7) 0.0013(4) 0.43249(10) 0.0454(9) Uani 1 1 d .
H5 H 0.1144 -0.0373 0.4556 0.054 Uiso 1 1 calc R
C8 C 0.4583(6) -0.2105(4) 0.41981(9) 0.0419(8) Uani 1 1 d .
H8 H 0.4084 -0.1977 0.4461 0.050 Uiso 1 1 calc R
C3 C -0.3818(7) 0.2333(4) 0.36688(10) 0.0447(9) Uani 1 1 d .
C11 C 1.0974(8) -0.5038(5) 0.47241(11) 0.0681(13) Uani 1 1 d .
H11A H 1.2424 -0.5517 0.4638 0.102 Uiso 1 1 calc R
H11B H 0.9927 -0.5748 0.4846 0.102 Uiso 1 1 calc R
H11C H 1.1363 -0.4283 0.4914 0.102 Uiso 1 1 calc R
C4 C -0.2131(6) 0.1461(4) 0.38368(10) 0.0412(8) Uani 1 1 d .
C2 C -0.7308(8) 0.4136(5) 0.35369(14) 0.0605(11) Uani 1 1 d .
H2 H -0.8586 0.4787 0.3567 0.073 Uiso 1 1 calc R
C1 C -0.6483(8) 0.3772(5) 0.31800(13) 0.0617(11) Uani 1 1 d .
H1 H -0.7148 0.4177 0.2950 0.074 Uiso 1 1 calc R
C15 C 0.9472(13) -0.4012(9) 0.25709(14) 0.135(3) Uani 1 1 d .
H15A H 1.0816 -0.4676 0.2568 0.203 Uiso 1 1 calc R
H15B H 0.9911 -0.3108 0.2441 0.203 Uiso 1 1 calc R
H15C H 0.8142 -0.4453 0.2433 0.203 Uiso 1 1 calc R

loop_
_atom_site_aniso_label
_atom_site_aniso_U_11
_atom_site_aniso_U_22
_atom_site_aniso_U_33
_atom_site_aniso_U_23
_atom_site_aniso_U_13
_atom_site_aniso_U_12
S4 0.0482(5) 0.0563(5) 0.0306(4) 0.0032(4) 0.0000(4) 0.0089(5)
S3 0.0598(6) 0.0675(6) 0.0326(4) -0.0008(4) 0.0058(4) 0.0110(5)
S2 0.0556(6) 0.0562(6) 0.0534(6) -0.0060(5) 0.0090(5) 0.0072(5)
S1 0.0616(6) 0.0749(7) 0.0395(5) 0.0047(5) 0.0001(5) 0.0171(6)
N1 0.0433(17) 0.0430(16) 0.0334(15) 0.0059(13) -0.0015(13) -0.0019(14)
O2 0.0524(16) 0.0849(19) 0.0348(12) 0.0037(13) -0.0024(12) 0.0247(16)
C13 0.045(2) 0.049(2) 0.0300(16) 0.0047(15) -0.0008(14) -0.0023(18)
C7 0.0397(18) 0.0414(19) 0.0344(17) 0.0004(14) -0.0021(14) -0.0046(16)
O1 0.0747(19) 0.114(3) 0.0287(13) 0.0148(15) 0.0020(13) 0.032(2)
O4 0.097(3) 0.122(3) 0.0378(14) 0.0182(17) 0.0157(15) 0.061(2)
C6 0.0407(19) 0.0449(18) 0.0320(16) 0.0043(15) -0.0021(14) -0.0036(16)
C12 0.047(2) 0.054(2) 0.0288(16) 0.0045(15) -0.0068(15) 0.0025(18)
O3 0.117(3) 0.158(4) 0.0289(15) 0.0129(19) 0.0012(17) 0.069(3)
C14 0.065(3) 0.069(3) 0.038(2) 0.0035(19) 0.0011(19) 0.010(2)
C10 0.056(2) 0.053(2) 0.0315(18) 0.0037(16) -0.0056(16) 0.002(2)
C9 0.042(2) 0.0436(19) 0.0304(16) 0.0050(14) -0.0054(14) -0.0037(16)
C5 0.049(2) 0.055(2) 0.0322(16) 0.0051(15) -0.0009(16) 0.0023(17)
C8 0.048(2) 0.050(2) 0.0277(16) 0.0045(14) -0.0033(15) -0.0043(17)
C3 0.047(2) 0.046(2) 0.0413(19) -0.0020(16) 0.0038(16) 0.0000(19)
C11 0.066(3) 0.097(4) 0.041(2) -0.003(2) -0.013(2) 0.036(3)
C4 0.043(2) 0.046(2) 0.0351(17) 0.0015(15) 0.0002(15) 0.0004(17)
C2 0.052(2) 0.049(2) 0.080(3) -0.004(2) -0.009(2) 0.0077(19)
C1 0.063(3) 0.066(3) 0.056(2) 0.008(2) -0.011(2) 0.018(2)
C15 0.160(6) 0.201(8) 0.045(3) 0.021(4) 0.031(3) 0.118(6)

loop_
_atom_type_symbol
_atom_type_description
_atom_type_scat_dispersion_real
_atom_type_scat_dispersion_imag
_atom_type_scat_source
C C 0.0033 0.0016 'International Tables Vol C Tables 4.2.6.8 and 6.1.1.4'
H H 0.0000 0.0000 'International Tables Vol C Tables 4.2.6.8 and 6.1.1.4'
N N 0.0061 0.0033 'International Tables Vol C Tables 4.2.6.8 and 6.1.1.4'
O O 0.0106 0.0060 'International Tables Vol C Tables 4.2.6.8 and 6.1.1.4'
S S 0.1246 0.1234 'International Tables Vol C Tables 4.2.6.8 and 6.1.1.4'

loop_
_geom_angle_atom_site_label_1
_geom_angle_atom_site_label_2
_geom_angle_atom_site_label_3
_geom_angle
C4 S4 C6 95.00(16)
C5 S3 C4 94.88(17)
C2 S2 C3 95.2(2)
C1 S1 C3 94.82(19)
C13 N1 C9 115.1(3)
C10 O2 C11 114.3(3)
N1 C13 C12 124.5(3)
N1 C13 C14 119.1(3)
C12 C13 C14 116.3(3)
C12 C7 C8 116.0(3)
C12 C7 C6 122.6(3)
C8 C7 C6 121.5(3)
C14 O4 C15 114.9(4)
C5 C6 C7 127.1(3)
C5 C6 S4 115.6(3)
C7 C6 S4 117.3(2)
C7 C12 C13 120.1(3)
O3 C14 O4 123.7(4)
O3 C14 C13 121.9(4)
O4 C14 C13 114.4(3)
O1 C10 O2 123.6(3)
O1 C10 C9 121.5(4)
O2 C10 C9 114.8(3)
N1 C9 C8 124.4(3)
N1 C9 C10 119.0(3)
C8 C9 C10 116.6(3)
C6 C5 S3 120.1(3)
C9 C8 C7 119.9(3)
C4 C3 S2 123.1(3)
C4 C3 S1 122.6(3)
S2 C3 S1 114.3(2)
C3 C4 S3 123.0(3)
C3 C4 S4 122.6(3)
S3 C4 S4 114.4(2)
C1 C2 S2 117.3(3)
C2 C1 S1 118.3(3)

loop_
_geom_bond_atom_site_label_1
_geom_bond_atom_site_label_2
_geom_bond_distance
S4 C4 1.756(4)
S4 C6 1.758(3)
S3 C5 1.701(4)
S3 C4 1.759(3)
S2 C2 1.736(4)
S2 C3 1.752(4)
S1 C1 1.735(4)
S1 C3 1.751(4)
N1 C13 1.337(4)
N1 C9 1.352(4)
O2 C10 1.304(5)
O2 C11 1.458(4)
C13 C12 1.387(5)
C13 C14 1.507(5)
C7 C12 1.389(5)
C7 C8 1.401(5)
C7 C6 1.475(5)
O1 C10 1.202(4)
O4 C14 1.298(5)
O4 C15 1.462(5)
C6 C5 1.341(5)
O3 C14 1.191(5)
C10 C9 1.513(5)
C9 C8 1.377(5)
C3 C4 1.351(5)
C2 C1 1.323(6)

loop_
_cod_related_entry_id
_cod_related_entry_database
_cod_related_entry_code
1 ChemSpider 30661195
